data_7114444
loop_
_publ_author_name
'Barthelet, K.'
'Riou, D.'
'F\'erey, G.'

_publ_section_title
;
 [VIII(H2O)]3O(O2CC6H4CO2)3&#x00B7;(Cl, 9H2O) (MIL-59): a rare example of
 vanadocarboxylate with a magnetically frustrated three-dimensional hybrid
 framework
;
_journal_issue 14
_journal_name_full 'Chemical Communications'
_journal_page_first 1492
_journal_paper_doi 10.1039/b202749f
_journal_year 2002
_chemical_formula_sum 'C8 H4 Cl0.33 O8.33 V'
_chemical_formula_weight 296.20
_chemical_name_systematic
; 
? 
;
_space_group_IT_number 205
_symmetry_cell_setting cubic
_symmetry_space_group_name_Hall '-P 2ac 2ab 3'
_symmetry_space_group_name_H-M 'P a -3'
_atom_sites_solution_hydrogens geom
_atom_sites_solution_primary direct
_atom_sites_solution_secondary difmap
_audit_creation_method SHELXL
_cell_angle_alpha 90.00
_cell_angle_beta 90.00
_cell_angle_gamma 90.00
_cell_formula_units_Z 24
_cell_length_a 19.29070(10)
_cell_length_b 19.29070(10)
_cell_length_c 19.29070(10)
_cell_measurement_reflns_used 47867
_cell_measurement_temperature 296(2)
_cell_volume 7178.67(6)
_computing_cell_refinement 'Bruker SMART'
_computing_data_collection 'Bruker SMART'
_computing_data_reduction 'Bruker SHELXTL'
_computing_molecular_graphics 'Diamnod Brandenburg'
_computing_publication_material 'Bruker SHELXTL'
_computing_structure_refinement 'SHELXL-93 (Sheldrick, 1993)'
_computing_structure_solution 'SHELXS-86 (Sheldrick, 1990)'
_diffrn_ambient_temperature 296(2)
_diffrn_measurement_device 'Siemens P4'
_diffrn_measurement_method '\w scans'
_diffrn_radiation_monochromator graphite
_diffrn_radiation_source 'fine-focus sealed tube'
_diffrn_radiation_type MoK\a
_diffrn_radiation_wavelength 0.71073
_diffrn_reflns_av_R_equivalents 0.0567
_diffrn_reflns_av_sigmaI/netI 0.0256
_diffrn_reflns_limit_h_max 27
_diffrn_reflns_limit_h_min -26
_diffrn_reflns_limit_k_max 26
_diffrn_reflns_limit_k_min -26
_diffrn_reflns_limit_l_max 26
_diffrn_reflns_limit_l_min -15
_diffrn_reflns_number 47867
_diffrn_reflns_theta_max 29.87
_diffrn_reflns_theta_min 1.83
_exptl_absorpt_coefficient_mu 0.933
_exptl_absorpt_correction_T_max 0.880739
_exptl_absorpt_correction_T_min 0.784810
_exptl_absorpt_correction_type 'Semi empirical (SADABS)'
_exptl_crystal_colour 'dark green'
_exptl_crystal_density_diffrn 1.689
_exptl_crystal_density_meas 1.670(4)
_exptl_crystal_density_method pycnometry
_exptl_crystal_description cubic
_exptl_crystal_F_000 3536
_exptl_crystal_size_max 0.16
_exptl_crystal_size_mid 0.16
_exptl_crystal_size_min 0.16
_refine_diff_density_max 0.817
_refine_diff_density_min -0.327
_refine_diff_density_rms 0.086
_refine_ls_extinction_coef 0.0008(2)
_refine_ls_extinction_expression Fc^*^=kFc[1+0.001xFc^2^\l^3^/sin(2\q)]^-1/4^
_refine_ls_extinction_method SHELXL
_refine_ls_goodness_of_fit_all 1.140
_refine_ls_goodness_of_fit_obs 1.175
_refine_ls_matrix_type full
_refine_ls_number_parameters 170
_refine_ls_number_reflns 3345
_refine_ls_number_restraints 0
_refine_ls_restrained_S_all 1.140
_refine_ls_restrained_S_obs 1.175
_refine_ls_R_factor_all 0.0678
_refine_ls_R_factor_obs 0.0513
_refine_ls_shift/esd_max -0.001
_refine_ls_shift/esd_mean 0.000
_refine_ls_structure_factor_coef Fsqd
_refine_ls_weighting_details 'w=1/[\s^2^(Fo^2^)+(0.0555P)^2^+11.2419P] where P=(Fo^2^+2Fc^2^)/3'
_refine_ls_weighting_scheme calc
_refine_ls_wR_factor_all 0.1331
_refine_ls_wR_factor_obs 0.1238
_reflns_number_observed 2750
_reflns_number_total 3345
_reflns_observed_criterion >2sigma(I)
_cod_data_source_file b202749f.txt
_cod_data_source_block MIL-59
_cod_depositor_comments
;
The following automatic conversions were performed:

'_symmetry_cell_setting' value 'Cubic' changed to 'cubic' according
to
/usr/data/users/saulius/automatic-downloads/retrospective/RSC/lib/dictionaries/cif_core.dic
dictionary named 'cif_core.dic' version 2.4.2 from 2011-04-26.

Automatic conversion script
Id: cif_fix_values 2281 2013-09-26 08:29:07Z andrius 

The following automatic conversions were performed:

'_refine_ls_weighting_scheme' value 'calc
w=1/[\s^2^(Fo^2^)+(0.0555P)^2^+11.2419P] where P=(Fo^2^+2Fc^2^)/3'
was changed to 'calc'. New tag '_refine_ls_weighting_details' was
created. The value of the new tag was set to
'w=1/[\s^2^(Fo^2^)+(0.0555P)^2^+11.2419P] where P=(Fo^2^+2Fc^2^)/3'.

Automatic conversion script
Id: cif_fix_values 3143 2015-03-26 13:38:13Z robertas 
;
_cod_original_sg_symbol_H-M Pa-3
_cod_database_code 7114444

loop_
_symmetry_equiv_pos_as_xyz
'x, y, z'
'-x+1/2, -y, z+1/2'
'-x, y+1/2, -z+1/2'
'x+1/2, -y+1/2, -z'
'z, x, y'
'z+1/2, -x+1/2, -y'
'-z+1/2, -x, y+1/2'
'-z, x+1/2, -y+1/2'
'y, z, x'
'-y, z+1/2, -x+1/2'
'y+1/2, -z+1/2, -x'
'-y+1/2, -z, x+1/2'
'-x, -y, -z'
'x-1/2, y, -z-1/2'
'x, -y-1/2, z-1/2'
'-x-1/2, y-1/2, z'
'-z, -x, -y'
'-z-1/2, x-1/2, y'
'z-1/2, x, -y-1/2'
'z, -x-1/2, y-1/2'
'-y, -z, -x'
'y, -z-1/2, x-1/2'
'-y-1/2, z-1/2, x'
'y-1/2, z, -x-1/2'

loop_
_atom_site_aniso_label
_atom_site_aniso_U_11
_atom_site_aniso_U_22
_atom_site_aniso_U_33
_atom_site_aniso_U_23
_atom_site_aniso_U_13
_atom_site_aniso_U_12
V1 0.0173(2) 0.0149(2) 0.0183(2) 0.00015(14) 0.00001(15) -0.00022(14)
O1 0.0277(10) 0.0184(9) 0.0308(10) 0.0002(7) -0.0056(8) -0.0036(7)
O2 0.0176(6) 0.0176(6) 0.0176(6) -0.0013(6) -0.0013(6) 0.0013(6)
O3 0.0236(10) 0.0184(9) 0.0511(13) 0.0011(8) -0.0014(9) -0.0025(7)
O4 0.0258(9) 0.0354(11) 0.0221(9) 0.0048(8) 0.0061(7) 0.0055(8)
O5 0.0359(11) 0.0289(10) 0.0181(9) -0.0005(7) 0.0007(8) 0.0067(8)
O6 0.0274(10) 0.0286(10) 0.0402(12) -0.0008(9) -0.0064(9) 0.0070(8)
C1 0.0211(12) 0.0267(12) 0.0196(11) -0.0029(10) 0.0038(9) 0.0013(9)
C2 0.0233(12) 0.0180(11) 0.0255(12) -0.0021(9) 0.0022(10) 0.0005(9)
C3 0.0189(12) 0.0314(13) 0.0210(12) 0.0018(10) 0.0022(9) 0.0013(10)
C4 0.0200(12) 0.0287(13) 0.0210(12) 0.0029(10) 0.0000(9) 0.0019(10)
C5 0.0320(14) 0.0243(12) 0.0172(11) 0.0007(9) -0.0032(10) 0.0025(10)
C6 0.050(2) 0.0310(14) 0.0202(13) -0.0026(11) -0.0004(12) 0.0150(13)
C7 0.0168(12) 0.052(2) 0.0294(14) 0.0087(13) -0.0030(10) 0.0052(12)
C8 0.0238(14) 0.068(2) 0.032(2) 0.024(2) -0.0029(12) 0.0057(14)
Cl 0.0298(15) 0.061(2) 0.055(2) -0.005(2) 0.0121(15) 0.0021(15)
OW1 0.137(9) 0.138(11) 0.148(11) 0.021(8) -0.002(8) 0.019(8)
OW2 0.079(2) 0.064(2) 0.061(2) 0.003(2) 0.000(2) -0.005(2)
OW3 0.105(3) 0.158(5) 0.118(4) -0.046(3) 0.001(3) -0.089(3)
OW4 0.0598(13) 0.0598(13) 0.0598(13) 0.0015(14) 0.0015(14) -0.0015(14)

loop_
_atom_site_label
_atom_site_type_symbol
_atom_site_fract_x
_atom_site_fract_y
_atom_site_fract_z
_atom_site_U_iso_or_equiv
_atom_site_thermal_displace_type
_atom_site_occupancy
_atom_site_calc_flag
_atom_site_refinement_flags
V1 V 0.75509(2) 0.39102(2) 0.14242(2) 0.01682(14) Uani 1 d .
O1 O 0.80451(10) 0.48174(9) 0.15148(10) 0.0256(4) Uani 1 d .
O2 O 0.83494(9) 0.33494(9) 0.16506(9) 0.0176(6) Uani 1 d S
O3 O 0.69107(10) 0.30864(10) 0.13710(12) 0.0310(5) Uani 1 d .
O4 O 0.72206(10) 0.39737(11) 0.24087(10) 0.0277(4) Uani 1 d .
O5 O 0.77398(11) 0.39115(10) 0.04025(9) 0.0276(4) Uani 1 d .
O6 O 0.66938(11) 0.45057(11) 0.11735(11) 0.0320(5) Uani 1 d .
C1 C 0.74479(13) 0.36925(14) 0.29530(13) 0.0225(5) Uani 1 d .
C2 C 0.85500(13) 0.50048(13) 0.18967(14) 0.0223(5) Uani 1 d .
C3 C 0.69392(13) 0.33926(15) 0.34526(13) 0.0238(5) Uani 1 d .
C4 C 0.62343(13) 0.34303(14) 0.33040(14) 0.0232(5) Uani 1 d .
H4 H 0.60811(13) 0.36856(14) 0.29249(14) 0.028 Uiso 1 calc R
C5 C 0.80861(15) 0.37225(14) -0.07596(13) 0.0245(5) Uani 1 d .
C6 C 0.7699(2) 0.4287(2) -0.09915(14) 0.0336(7) Uani 1 d .
H6 H 0.7459(2) 0.4560(2) -0.06754(14) 0.040 Uiso 1 calc R
C7 C 0.71669(14) 0.3023(2) 0.4030(2) 0.0327(7) Uani 1 d .
H7 H 0.76362(14) 0.3012(2) 0.4140(2) 0.039 Uiso 1 calc R
C8 C 0.6693(2) 0.2672(2) 0.4441(2) 0.0413(8) Uani 1 d .
H8 H 0.6845(2) 0.2418(2) 0.4822(2) 0.050 Uiso 1 calc R
Cl Cl 0.5638(2) 0.4837(3) 0.2146(2) 0.0484(9) Uani 0.33 d P
OW1 O 0.5634(7) 0.4788(8) 0.2189(8) 0.141(5) Uani 0.67 d P
OW2 O 0.8677(2) 0.5525(2) -0.0074(2) 0.0682(9) Uani 1 d .
OW3 O 0.5756(2) 0.3989(3) 0.0212(3) 0.127(2) Uani 1 d .
OW4 O 0.9419(2) 0.4419(2) 0.0581(2) 0.0598(13) Uani 1 d S

loop_
_atom_type_symbol
_atom_type_description
_atom_type_scat_dispersion_real
_atom_type_scat_dispersion_imag
_atom_type_scat_source
C C 0.0033 0.0016 'International Tables Vol C Tables 4.2.6.8 and 6.1.1.4'
H H 0.0000 0.0000 'International Tables Vol C Tables 4.2.6.8 and 6.1.1.4'
O O 0.0106 0.0060 'International Tables Vol C Tables 4.2.6.8 and 6.1.1.4'
V V 0.3005 0.5294 'International Tables Vol C Tables 4.2.6.8 and 6.1.1.4'
Cl Cl 0.1484 0.1585 'International Tables Vol C Tables 4.2.6.8 and 6.1.1.4'

loop_
_geom_angle_atom_site_label_1
_geom_angle_atom_site_label_2
_geom_angle_atom_site_label_3
_geom_angle
_geom_angle_site_symmetry_1
_geom_angle_site_symmetry_3
O2 V1 O1 95.17(9) . .
O2 V1 O5 94.47(8) . .
O1 V1 O5 89.90(8) . .
O2 V1 O4 94.21(8) . .
O1 V1 O4 90.87(8) . .
O5 V1 O4 171.18(8) . .
O2 V1 O3 93.36(9) . .
O1 V1 O3 170.52(8) . .
O5 V1 O3 93.57(9) . .
O4 V1 O3 84.36(9) . .
O2 V1 O6 179.47(6) . .
O1 V1 O6 85.16(8) . .
O5 V1 O6 85.11(8) . .
O4 V1 O6 86.19(8) . .
O3 V1 O6 86.34(8) . .
C2 O1 V1 131.6(2) . .
V1 O2 V1 119.995(2) . 11_556
V1 O2 V1 119.996(2) . 8_645
V1 O2 V1 119.996(2) 11_556 8_645
C1 O3 V1 130.2(2) 8_645 .
C1 O4 V1 130.7(2) . .
C2 O5 V1 135.4(2) 8_645 .
O4 C1 O3 123.6(2) . 11_556
O4 C1 C3 118.4(2) . .
O3 C1 C3 117.9(2) 11_556 .
O5 C2 O1 124.5(2) 11_556 .
O5 C2 C5 118.1(2) 11_556 11_556
O1 C2 C5 117.4(2) . 11_556
C4 C3 C7 120.0(2) . .
C4 C3 C1 119.3(2) . .
C7 C3 C1 120.5(2) . .
C5 C4 C3 120.0(2) 18_655 .
C5 C4 H4 120.02(15) 18_655 .
C3 C4 H4 120.0(2) . .
C4 C5 C6 119.9(2) 24_656 .
C4 C5 C2 120.1(2) 24_656 8_645
C6 C5 C2 119.9(2) . 8_645
C8 C6 C5 120.1(3) 24_656 .
C8 C6 H6 120.0(2) 24_656 .
C5 C6 H6 120.0(2) . .
C8 C7 C3 119.9(3) . .
C8 C7 H7 120.0(2) . .
C3 C7 H7 120.0(2) . .
C6 C8 C7 120.2(3) 18_655 .
C6 C8 H8 119.9(2) 18_655 .
C7 C8 H8 119.9(2) . .

loop_
_geom_bond_atom_site_label_1
_geom_bond_atom_site_label_2
_geom_bond_distance
_geom_bond_site_symmetry_2
V1 O2 1.9322(4) .
V1 O1 2.000(2) .
V1 O5 2.004(2) .
V1 O4 2.007(2) .
V1 O3 2.015(2) .
V1 O6 2.071(2) .
O1 C2 1.274(3) .
O2 V1 1.9323(4) 11_556
O2 V1 1.9323(4) 8_645
O3 C1 1.265(3) 8_645
O4 C1 1.260(3) .
O5 C2 1.263(3) 8_645
C1 O3 1.265(3) 11_556
C1 C3 1.492(4) .
C2 O5 1.263(3) 11_556
C2 C5 1.494(4) 11_556
C3 C4 1.391(4) .
C3 C7 1.394(4) .
C4 C5 1.390(4) 18_655
C4 H4 0.93 .
C5 C4 1.390(4) 24_656
C5 C6 1.394(4) .
C5 C2 1.494(4) 8_645
C6 C8 1.386(4) 24_656
C6 H6 0.93 .
C7 C8 1.387(4) .
C7 H7 0.93 .
C8 C6 1.386(4) 18_655
C8 H8 0.93 .
